data_4303520
loop_
_publ_author_name
'Margaret-Jane Crawford'
'Michael G\"obel'
'Konstantin Karaghiosoff'
'Thomas M. Klap\"otke'
'Jan M. Welch'

_publ_contact_author_address
;                                                      
Department Chemie                                      
Ludwig-Maximilians Universit\"at                       
Butenandtstra\&se 5-13 (Haus D)                        
D-81377 M\"unchen                                      
Bundesrepublik Deutschland                             
;
_publ_contact_author_email tmk@cup.uni-muenchen.de
_publ_contact_author_fax +49-89-2180-77492
_publ_contact_author_name 'Thomas M. Klapo\"tke'
_publ_section_title
;
Does [I3]+ Act as an "[I]+" Donor to CH3CN and N2O? Structure of
[H3CCN-I-NCCH3]+[AsF6]-
;
_journal_name_full 'Inorganic Chemistry'
_journal_page_first 9983
_journal_page_last 9985
_journal_paper_doi 10.1021/ic9015492
_journal_volume 48
_journal_year 2009
_chemical_formula_moiety 'C4 H6 I N2, As F6'
_chemical_formula_sum 'C4 H6 As F6 I N2'
_chemical_formula_weight 397.93
_chemical_name_common 'bis(acetonitrile)iodonium hexafluoroarsenate'
_chemical_name_systematic
;
 ?
;
_space_group_IT_number 205
_symmetry_cell_setting cubic
_symmetry_space_group_name_Hall '-P 2ac 2ab 3'
_symmetry_space_group_name_H-M 'P a -3'
_atom_sites_solution_hydrogens geom
_atom_sites_solution_primary direct
_atom_sites_solution_secondary difmap
_audit_creation_method SHELXL-97
_audit_update_record
;
2007-07-24 # Formatted by publCIF
;
_cell_angle_alpha 90.00
_cell_angle_beta 90.00
_cell_angle_gamma 90.00
_cell_formula_units_Z 4
_cell_length_a 10.10870(10)
_cell_length_b 10.10870(10)
_cell_length_c 10.10870(10)
_cell_measurement_temperature 100(2)
_cell_volume 1032.966(18)
_computing_structure_refinement 'SHELXL-97 (Sheldrick, 1997)'
_diffrn_ambient_temperature 100(2)
_diffrn_measured_fraction_theta_full 0.888
_diffrn_measured_fraction_theta_max 0.888
_diffrn_measurement_device_type 'Oxford Xcalibur3 CCD'
_diffrn_measurement_method omega-scan
_diffrn_radiation_monochromator graphite
_diffrn_radiation_source 'fine-focus sealed tube'
_diffrn_radiation_type MoK\a
_diffrn_radiation_wavelength 0.71073
_diffrn_reflns_av_R_equivalents 0.0158
_diffrn_reflns_av_sigmaI/netI 0.0158
_diffrn_reflns_limit_h_max 8
_diffrn_reflns_limit_h_min -8
_diffrn_reflns_limit_k_max 9
_diffrn_reflns_limit_k_min 0
_diffrn_reflns_limit_l_max 13
_diffrn_reflns_limit_l_min 2
_diffrn_reflns_number 699
_diffrn_reflns_theta_full 28.48
_diffrn_reflns_theta_max 28.48
_diffrn_reflns_theta_min 6.70
_exptl_absorpt_coefficient_mu 6.330
_exptl_absorpt_correction_type none
_exptl_crystal_colour colourless
_exptl_crystal_density_diffrn 2.559
_exptl_crystal_density_method 'not measured'
_exptl_crystal_description rod
_exptl_crystal_F_000 736
_exptl_crystal_size_max 0.1
_exptl_crystal_size_mid 0.1
_exptl_crystal_size_min 0.1
_refine_diff_density_max 0.265
_refine_diff_density_min -0.267
_refine_diff_density_rms 0.064
_refine_ls_extinction_method none
_refine_ls_goodness_of_fit_ref 0.877
_refine_ls_hydrogen_treatment refall
_refine_ls_matrix_type full
_refine_ls_number_parameters 27
_refine_ls_number_reflns 390
_refine_ls_number_restraints 0
_refine_ls_restrained_S_all 0.877
_refine_ls_R_factor_all 0.0289
_refine_ls_R_factor_gt 0.0143
_refine_ls_shift/su_max 0.000
_refine_ls_shift/su_mean 0.000
_refine_ls_structure_factor_coef Fsqd
_refine_ls_weighting_details 'calc w=1/[\s^2^(Fo^2^)+(0.0181P)^2^+0.0000P] where P=(Fo^2^+2Fc^2^)/3'
_refine_ls_weighting_scheme calc
_refine_ls_wR_factor_gt 0.0320
_refine_ls_wR_factor_ref 0.0355
_reflns_number_gt 249
_reflns_number_total 390
_reflns_threshold_expression >2sigma(I)
_cod_data_source_file ic9015492_si_001.cif
_cod_data_source_block v1
_cod_database_code 4303520

loop_
_symmetry_equiv_pos_as_xyz
'x, y, z'
'-x+1/2, -y, z+1/2'
'-x, y+1/2, -z+1/2'
'x+1/2, -y+1/2, -z'
'z, x, y'
'z+1/2, -x+1/2, -y'
'-z+1/2, -x, y+1/2'
'-z, x+1/2, -y+1/2'
'y, z, x'
'-y, z+1/2, -x+1/2'
'y+1/2, -z+1/2, -x'
'-y+1/2, -z, x+1/2'
'-x, -y, -z'
'x-1/2, y, -z-1/2'
'x, -y-1/2, z-1/2'
'-x-1/2, y-1/2, z'
'-z, -x, -y'
'-z-1/2, x-1/2, y'
'z-1/2, x, -y-1/2'
'z, -x-1/2, y-1/2'
'-y, -z, -x'
'y, -z-1/2, x-1/2'
'-y-1/2, z-1/2, x'
'y-1/2, z, -x-1/2'

loop_
_atom_site_label
_atom_site_type_symbol
_atom_site_fract_x
_atom_site_fract_y
_atom_site_fract_z
_atom_site_U_iso_or_equiv
_atom_site_adp_type
_atom_site_occupancy
_atom_site_symmetry_multiplicity
_atom_site_calc_flag
_atom_site_refinement_flags
_atom_site_disorder_assembly
_atom_site_disorder_group
H1 H 0.162(3) 0.288(3) -0.238(3) 0.078(11) Uiso 1 1 d . . .
I1 I 0.5000 0.0000 0.0000 0.01339(11) Uani 1 6 d S . .
As1 As 0.0000 0.0000 0.0000 0.01004(12) Uani 1 6 d S . .
F1 F 0.04616(11) 0.15958(9) -0.03613(11) 0.0268(3) Uani 1 1 d . . .
N1 N 0.37449(17) 0.12551(17) -0.12551(17) 0.0190(6) Uani 1 3 d S . .
C1 C 0.2263(3) 0.2737(3) -0.2737(3) 0.0243(10) Uani 1 3 d S . .
C2 C 0.30928(19) 0.19072(19) -0.19072(19) 0.0159(7) Uani 1 3 d S . .

loop_
_atom_site_aniso_label
_atom_site_aniso_U_11
_atom_site_aniso_U_22
_atom_site_aniso_U_33
_atom_site_aniso_U_23
_atom_site_aniso_U_13
_atom_site_aniso_U_12
I1 0.01339(11) 0.01339(11) 0.01339(11) 0.00147(6) -0.00147(6) 0.00147(6)
As1 0.01004(12) 0.01004(12) 0.01004(12) -0.00033(10) -0.00033(10) -0.00033(10)
F1 0.0301(7) 0.0135(6) 0.0369(7) 0.0026(5) 0.0045(5) -0.0049(4)
N1 0.0190(6) 0.0190(6) 0.0190(6) 0.0002(7) -0.0002(7) 0.0002(7)
C1 0.0243(10) 0.0243(10) 0.0243(10) 0.0041(10) -0.0041(10) 0.0041(10)
C2 0.0159(7) 0.0159(7) 0.0159(7) -0.0007(9) 0.0007(9) -0.0007(9)

loop_
_atom_type_symbol
_atom_type_description
_atom_type_scat_dispersion_real
_atom_type_scat_dispersion_imag
_atom_type_scat_source
C C 0.0033 0.0016 'International Tables Vol C Tables 4.2.6.8 and 6.1.1.4'
H H 0.0000 0.0000 'International Tables Vol C Tables 4.2.6.8 and 6.1.1.4'
N N 0.0061 0.0033 'International Tables Vol C Tables 4.2.6.8 and 6.1.1.4'
F F 0.0171 0.0103 'International Tables Vol C Tables 4.2.6.8 and 6.1.1.4'
As As 0.0499 2.0058 'International Tables Vol C Tables 4.2.6.8 and 6.1.1.4'
I I -0.4742 1.8119 'International Tables Vol C Tables 4.2.6.8 and 6.1.1.4'

loop_
_geom_angle_atom_site_label_1
_geom_angle_atom_site_label_2
_geom_angle_atom_site_label_3
_geom_angle
_geom_angle_site_symmetry_1
_geom_angle_site_symmetry_3
_geom_angle_publ_flag
N1 I1 N1 180.0(2) 13_655 . ?
F1 As1 F1 90.13(5) 9 . ?
F1 As1 F1 90.13(5) 9 5 ?
F1 As1 F1 90.13(5) . 5 ?
F1 As1 F1 180.00(7) 9 21 ?
F1 As1 F1 89.87(5) . 21 ?
F1 As1 F1 89.87(5) 5 21 ?
F1 As1 F1 89.87(5) 9 17 ?
F1 As1 F1 89.87(5) . 17 ?
F1 As1 F1 180.00(7) 5 17 ?
F1 As1 F1 90.13(5) 21 17 ?
F1 As1 F1 89.87(5) 9 13 ?
F1 As1 F1 180.00(7) . 13 ?
F1 As1 F1 89.87(5) 5 13 ?
F1 As1 F1 90.13(5) 21 13 ?
F1 As1 F1 90.13(5) 17 13 ?
C2 N1 I1 180.0(3) . . ?
C2 C1 H1 110(3) . . ?
N1 C2 C1 180.0(4) . . ?

loop_
_geom_bond_atom_site_label_1
_geom_bond_atom_site_label_2
_geom_bond_distance
_geom_bond_site_symmetry_2
_geom_bond_publ_flag
I1 N1 2.198(3) 13_655 ?
I1 N1 2.198(3) . ?
As1 F1 1.7186(9) 9 ?
As1 F1 1.7186(9) . ?
As1 F1 1.7186(9) 5 ?
As1 F1 1.7186(9) 21 ?
As1 F1 1.7186(9) 17 ?
As1 F1 1.7186(9) 13 ?
N1 C2 1.142(4) . ?
C1 C2 1.453(6) . ?
C1 H1 0.76(3) . ?

loop_
_geom_torsion_atom_site_label_1
_geom_torsion_atom_site_label_2
_geom_torsion_atom_site_label_3
_geom_torsion_atom_site_label_4
_geom_torsion
_geom_torsion_site_symmetry_1
_geom_torsion_site_symmetry_2
_geom_torsion_site_symmetry_3
_geom_torsion_site_symmetry_4
_geom_torsion_publ_flag
N1 I1 N1 C2 0(100) 13_655 . . . ?
I1 N1 C2 C1 0(100) . . . . ?
